data_4127448
loop_
_publ_author_name
'Antoni, Patrick W.'
'Bruckhoff, Tim'
'Hansmann, Max M.'

_publ_section_title
;
 Organic Redox Systems Based on Pyridinium-Carbene Hybrids.
;
_journal_issue 24
_journal_name_full 'Journal of the American Chemical Society'
_journal_page_first 9701
_journal_page_last 9711
_journal_paper_doi 10.1021/jacs.9b04249
_journal_volume 141
_journal_year 2019
_chemical_formula_moiety '2(F6 Sb), 3.5(C4 H8 O), C55 H62 N6'
_chemical_formula_sum 'C69 H90 F12 N6 O3.5 Sb2'
_chemical_formula_weight 1530.96
_space_group_crystal_system triclinic
_space_group_IT_number 2
_space_group_name_Hall '-P 1'
_space_group_name_H-M_alt 'P -1'
_symmetry_space_group_name_Hall '-P 1'
_symmetry_space_group_name_H-M 'P -1'
_atom_sites_solution_hydrogens geom
_atom_sites_solution_primary dual
_audit_creation_date 2019-04-16
_audit_creation_method
;
Olex2 1.2
(compiled 2018.05.29 svn.r3508 for OlexSys, GUI svn.r5506)
;
_cell_angle_alpha 86.506(3)
_cell_angle_beta 74.026(3)
_cell_angle_gamma 81.296(3)
_cell_formula_units_Z 2
_cell_length_a 11.7476(8)
_cell_length_b 16.1366(13)
_cell_length_c 20.0336(17)
_cell_measurement_reflns_used 9240
_cell_measurement_temperature 100.01
_cell_measurement_theta_max 29.627
_cell_measurement_theta_min 2.392
_cell_volume 3608.3(5)
_computing_cell_refinement 'SAINT V8.38A (?, 2016)'
_computing_data_reduction 'SAINT V8.38A (?, 2016)'
_computing_molecular_graphics 'Olex2 (Dolomanov et al., 2009)'
_computing_publication_material 'Olex2 (Dolomanov et al., 2009)'
_computing_structure_refinement 'ShelXL (Sheldrick, 2015)'
_computing_structure_solution 'XT (Sheldrick, 2015)'
_diffrn_ambient_temperature 100.01
_diffrn_measured_fraction_theta_full 0.999
_diffrn_measured_fraction_theta_max 0.996
_diffrn_measurement_device_type 'Bruker APEX-II CCD'
_diffrn_measurement_method '\f and \w scans'
_diffrn_radiation_type MoK\a
_diffrn_radiation_wavelength 0.71073
_diffrn_reflns_av_R_equivalents 0.0331
_diffrn_reflns_av_unetI/netI 0.0215
_diffrn_reflns_Laue_measured_fraction_full 0.999
_diffrn_reflns_Laue_measured_fraction_max 0.996
_diffrn_reflns_limit_h_max 15
_diffrn_reflns_limit_h_min -16
_diffrn_reflns_limit_k_max 22
_diffrn_reflns_limit_k_min -22
_diffrn_reflns_limit_l_max 27
_diffrn_reflns_limit_l_min -27
_diffrn_reflns_number 137779
_diffrn_reflns_point_group_measured_fraction_full 0.999
_diffrn_reflns_point_group_measured_fraction_max 0.996
_diffrn_reflns_theta_full 25.242
_diffrn_reflns_theta_max 29.661
_diffrn_reflns_theta_min 2.340
_exptl_absorpt_coefficient_mu 0.828
_exptl_absorpt_correction_T_max 0.3237
_exptl_absorpt_correction_T_min 0.2631
_exptl_absorpt_correction_type multi-scan
_exptl_absorpt_process_details
'SADABS-2016/2 (Bruker,2016/2) was used for absorption correction. wR2(int) was 0.1455 before and 0.0528 after correction. The Ratio of minimum to maximum transmission is 0.8128. The \l/2 correction factor is Not present.'
_exptl_crystal_colour 'dark yellow'
_exptl_crystal_colour_modifier dark
_exptl_crystal_colour_primary yellow
_exptl_crystal_density_diffrn 1.409
_exptl_crystal_description block
_exptl_crystal_F_000 1568
_exptl_crystal_recrystallization_method 'The material was recrystallised from thf by slow evaporation'
_exptl_crystal_size_max 0.658
_exptl_crystal_size_mid 0.392
_exptl_crystal_size_min 0.098
_refine_diff_density_max 2.772
_refine_diff_density_min -2.744
_refine_diff_density_rms 0.112
_refine_ls_extinction_method none
_refine_ls_goodness_of_fit_ref 1.070
_refine_ls_hydrogen_treatment constr
_refine_ls_matrix_type full
_refine_ls_number_parameters 1025
_refine_ls_number_reflns 20362
_refine_ls_number_restraints 340
_refine_ls_restrained_S_all 1.067
_refine_ls_R_factor_all 0.0645
_refine_ls_R_factor_gt 0.0579
_refine_ls_shift/su_max 0.002
_refine_ls_shift/su_mean 0.000
_refine_ls_structure_factor_coef Fsqd
_refine_ls_weighting_details 'w=1/[\s^2^(Fo^2^)+(0.0657P)^2^+9.1325P] where P=(Fo^2^+2Fc^2^)/3'
_refine_ls_weighting_scheme calc
_refine_ls_wR_factor_gt 0.1529
_refine_ls_wR_factor_ref 0.1582
_reflns_Friedel_coverage 0.000
_reflns_number_gt 18008
_reflns_number_total 20362
_reflns_threshold_expression 'I > 2\s(I)'
_cod_data_source_file ja9b04249_si_012.cif
_cod_data_source_block 0560_pa_0m
_cod_original_formula_sum 'C69 H90 F12 N6 O3.50 Sb2'
_cod_database_code 4127448
_shelx_shelxl_version_number 2018/3
_shelx_space_group_comment
;
The symmetry employed for this shelxl refinement is uniquely defined
by the following loop, which should always be used as a source of
symmetry information in preference to the above space-group names.
They are only intended as comments.
;
_shelx_estimated_absorpt_t_max 0.923
_shelx_estimated_absorpt_t_min 0.612
_olex2_refinement_description
;
1. Fixed Uiso
 At 1.2 times of:
  All C(H) groups, All C(H,H) groups
 At 1.5 times of:
  All C(H,H,H) groups
2. Restrained distances
 C66-C67
 1.54 with sigma of 0.02
 C67-C65
 2.35 with sigma of 0.02
 C64-C66
 2.35 with sigma of 0.02
 C64-C67
 2.35 with sigma of 0.02
3. Uiso/Uaniso restraints and constraints
C72 \\sim C73 \\sim C74: within 2A with sigma of 0.04 and sigma for terminal
atoms of 0.08
O3 \\sim C64 \\sim C65 \\sim C66 \\sim C67: within 2A with sigma of 0.04 and
sigma for terminal atoms of 0.08
O4 \\sim C68 \\sim C69 \\sim C70 \\sim C71: within 2A with sigma of 0.04 and
sigma for terminal atoms of 0.08
Uanis(F5B) = Uanis(F1A)
4. Rigid body (RIGU) restrains
 Sb1A, F1A, F2A, F3A, F4A, F5A, F6A
 with sigma for 1-2 distances of 0.004 and sigma for 1-3 distances of 0.004
 Sb1B, F1B, F2B, F3B, F4B, F5B, F6B
 with sigma for 1-2 distances of 0.004 and sigma for 1-3 distances of 0.004
 O2, C60, C61, C62, C63
 with sigma for 1-2 distances of 0.004 and sigma for 1-3 distances of 0.004
 O1, C56, C57, C58, C59
 with sigma for 1-2 distances of 0.004 and sigma for 1-3 distances of 0.004
 O3, C64, C65, C66, C67
 with sigma for 1-2 distances of 0.001 and sigma for 1-3 distances of 0.001
 O5, C72, C73, C74, C75
 with sigma for 1-2 distances of 0.0001 and sigma for 1-3 distances of 0.0001
 O4, C68, C69, C70, C71
 with sigma for 1-2 distances of 0.004 and sigma for 1-3 distances of 0.004
5. Others
 Sof(F7B)=Sof(F8B)=Sof(F9B)=Sof(F10B)=Sof(F11B)=Sof(F12B)=Sof(F1A)=Sof(Sb1B)=
 Sof(F1B)=Sof(F2B)=Sof(F3B)=Sof(F4B)=Sof(F6B)=1-FVAR(1)
 Sof(F7A)=Sof(F8A)=Sof(F9A)=Sof(F10A)=Sof(F11A)=Sof(F12A)=Sof(Sb1A)=Sof(F2A)=
 Sof(F3A)=Sof(F4A)=Sof(F5A)=Sof(F6A)=Sof(F5B)=FVAR(1)
 Fixed Sof: O3(0.5) C64(0.5) H64A(0.5) H64B(0.5) C65(0.5) H65A(0.5) H65B(0.5)
 C66(0.5) H66A(0.5) H66B(0.5) C67(0.5) H67A(0.5) H67B(0.5) O4(0.5) C68(0.5)
 H68A(0.5) H68B(0.5) C69(0.5) H69A(0.5) H69B(0.5) C70(0.5) H70A(0.5) H70B(0.5)
 C71(0.5) H71A(0.5) H71B(0.5) O5(0.5) C72(0.5) H72A(0.5) H72B(0.5) C73(0.5)
 H73A(0.5) H73B(0.5) C74(0.5) H74A(0.5) H74B(0.5) C75(0.5) H75A(0.5) H75B(0.5)
6.a Secondary CH2 refined with riding coordinates:
 C56(H56A,H56B), C57(H57A,H57B), C58(H58A,H58B), C59(H59A,H59B), C60(H60A,
 H60B), C61(H61A,H61B), C62(H62A,H62B), C63(H63A,H63B), C11(H11A,H11B),
 C12(H12A,H12B), C13(H13A,H13B), C64(H64A,H64B), C65(H65A,H65B), C66(H66A,H66B),
  C67(H67A,H67B), C68(H68A,H68B), C69(H69A,H69B), C70(H70A,H70B), C71(H71A,
 H71B), C72(H72A,H72B), C73(H73A,H73B), C74(H74A,H74B), C75(H75A,H75B)
6.b Aromatic/amide H refined with riding coordinates:
 C0BA(H0BA), C3(H3), C4(H4), C5(H5), C6(H6), C9(H9), C9AA(H9AA), C10(H10),
 C14(H14), C15(H15), C18(H18), C20(H20), C27(H27), C29(H29), C38(H38), C40(H40),
  C45(H45), C46(H46), C49(H49), C51(H51)
6.c Idealised Me refined as rotating group:
 C22(H22A,H22B,H22C), C23(H23A,H23B,H23C), C24(H24A,H24B,H24C), C31(H31A,H31B,
 H31C), C32(H32A,H32B,H32C), C33(H33A,H33B,H33C), C42(H42A,H42B,H42C), C43(H43A,
 H43B,H43C), C44(H44A,H44B,H44C), C53(H53A,H53B,H53C), C54(H54A,H54B,H54C),
 C55(H55A,H55B,H55C)
;
_olex2_diffrn_ambient_temperature_device 'Oxford Cryosystems Cryostream 800'
_olex2_submission_special_instructions 'No special instructions were received'

loop_
_space_group_symop_operation_xyz
'x, y, z'
'-x, -y, -z'

loop_
_atom_site_label
_atom_site_type_symbol
_atom_site_fract_x
_atom_site_fract_y
_atom_site_fract_z
_atom_site_U_iso_or_equiv
_atom_site_adp_type
_atom_site_occupancy
_atom_site_site_symmetry_order
_atom_site_calc_flag
_atom_site_refinement_flags_posn
_atom_site_refinement_flags_adp
_atom_site_refinement_flags_occupancy
_atom_site_disorder_assembly
_atom_site_disorder_group
Sb2 Sb 0.29950(2) 1.03662(2) 0.80736(2) 0.04104(8) Uani 1 1 d . . . . .
F7A F 0.3698(5) 0.9404(3) 0.8370(4) 0.0672(17) Uani 0.561(5) 1 d . . P A 1
F8A F 0.1499(6) 1.0223(4) 0.8605(5) 0.076(2) Uani 0.561(5) 1 d . . P A 1
F9A F 0.3233(6) 1.0996(3) 0.8789(3) 0.0680(15) Uani 0.561(5) 1 d . . P A 1
F10A F 0.2327(4) 1.1421(3) 0.7733(3) 0.0461(11) Uani 0.561(5) 1 d . . P A 1
F11A F 0.2793(6) 0.9841(3) 0.7331(3) 0.0727(17) Uani 0.561(5) 1 d . . P A 1
F12A F 0.4532(4) 1.0606(4) 0.7531(3) 0.0611(14) Uani 0.561(5) 1 d . . P A 1
F7B F 0.3372(6) 0.9125(4) 0.8076(5) 0.0632(19) Uani 0.439(5) 1 d . . P A 2
F8B F 0.4211(5) 1.0362(3) 0.7257(3) 0.0410(12) Uani 0.439(5) 1 d . . P A 2
F9B F 0.1880(5) 1.0217(4) 0.7602(3) 0.0544(16) Uani 0.439(5) 1 d . . P A 2
F10B F 0.1801(9) 1.0241(7) 0.8905(4) 0.067(3) Uani 0.439(5) 1 d . . P A 2
F11B F 0.4122(9) 1.0366(8) 0.8560(4) 0.104(4) Uani 0.439(5) 1 d . . P A 2
F12B F 0.2629(8) 1.1469(4) 0.8073(5) 0.076(3) Uani 0.439(5) 1 d . . P A 2
O1 O 0.2935(3) 0.6965(2) 0.78652(19) 0.0637(9) Uani 1 1 d . U . . .
C56 C 0.1845(4) 0.7084(3) 0.8388(3) 0.0598(11) Uani 1 1 d . U . . .
H56A H 0.198815 0.704628 0.885386 0.072 Uiso 1 1 calc R . . . .
H56B H 0.133765 0.665629 0.836088 0.072 Uiso 1 1 calc R . . . .
C57 C 0.1259(6) 0.7945(4) 0.8250(3) 0.0736(14) Uani 1 1 d . U . . .
H57A H 0.155320 0.838075 0.846020 0.088 Uiso 1 1 calc R . . . .
H57B H 0.037776 0.799607 0.842993 0.088 Uiso 1 1 calc R . . . .
C58 C 0.1648(5) 0.8007(3) 0.7451(3) 0.0609(12) Uani 1 1 d . U . . .
H58A H 0.099685 0.790880 0.725316 0.073 Uiso 1 1 calc R . . . .
H58B H 0.188494 0.856417 0.729041 0.073 Uiso 1 1 calc R . . . .
C59 C 0.2706(4) 0.7322(3) 0.7251(2) 0.0547(10) Uani 1 1 d . U . . .
H59A H 0.252152 0.689026 0.698099 0.066 Uiso 1 1 calc R . . . .
H59B H 0.341464 0.755893 0.696127 0.066 Uiso 1 1 calc R . . . .
O2 O 0.6319(3) 0.4545(3) 0.6539(2) 0.0713(10) Uani 1 1 d . U . . .
C60 C 0.6386(5) 0.5410(4) 0.6350(4) 0.099(3) Uani 1 1 d . U . . .
H60A H 0.684045 0.565090 0.662143 0.118 Uiso 1 1 calc R . . . .
H60B H 0.679934 0.546658 0.584996 0.118 Uiso 1 1 calc R . . . .
C61 C 0.5205(6) 0.5837(4) 0.6490(5) 0.089(2) Uani 1 1 d . U . . .
H61A H 0.514014 0.628832 0.613949 0.106 Uiso 1 1 calc R . . . .
H61B H 0.496075 0.608860 0.695594 0.106 Uiso 1 1 calc R . . . .
C62 C 0.4444(5) 0.5192(3) 0.6460(3) 0.0723(15) Uani 1 1 d . U . . .
H62A H 0.366488 0.529287 0.681474 0.087 Uiso 1 1 calc R . . . .
H62B H 0.430006 0.519313 0.599595 0.087 Uiso 1 1 calc R . . . .
C63 C 0.5136(4) 0.4397(3) 0.6602(2) 0.0516(10) Uani 1 1 d . U . . .
H63A H 0.477458 0.418669 0.707601 0.062 Uiso 1 1 calc R . . . .
H63B H 0.513816 0.397067 0.626590 0.062 Uiso 1 1 calc R . . . .
N1 N 0.6366(3) 0.7701(2) 0.39267(15) 0.0424(7) Uani 1 1 d . . . . .
N2 N 0.4429(2) 0.80150(19) 0.43155(14) 0.0339(6) Uani 1 1 d . . . . .
N3 N 0.5987(2) 0.82370(16) 0.64870(12) 0.0267(5) Uani 1 1 d . . . . .
N4 N 0.5231(2) 0.75125(16) 0.90092(12) 0.0255(5) Uani 1 1 d . . . . .
N5 N 0.2129(2) 0.64958(16) 1.11709(13) 0.0272(5) Uani 1 1 d . . . . .
N6 N 0.3797(2) 0.61761(15) 1.14696(12) 0.0259(5) Uani 1 1 d . . . . .
C0BA C 0.1850(3) 0.6166(2) 1.18454(16) 0.0319(6) Uani 1 1 d . . . . .
H0BA H 0.107366 0.609430 1.212528 0.038 Uiso 1 1 calc R . . . .
C1 C 0.5467(3) 0.7903(2) 0.45136(17) 0.0347(7) Uani 1 1 d . . . . .
C2 C 0.5608(3) 0.7989(2) 0.51881(16) 0.0306(6) Uani 1 1 d . . . . .
C3 C 0.4774(3) 0.8528(2) 0.56964(15) 0.0290(6) Uani 1 1 d . . . . .
H3 H 0.406738 0.881240 0.559870 0.035 Uiso 1 1 calc R . . . .
C4 C 0.4986(3) 0.86351(19) 0.63165(15) 0.0278(5) Uani 1 1 d . . . . .
H4 H 0.442119 0.899867 0.664305 0.033 Uiso 1 1 calc R . . . .
C5 C 0.4023(3) 0.7749(2) 0.92734(17) 0.0322(6) Uani 1 1 d . . . . .
H5 H 0.361303 0.815225 0.902404 0.039 Uiso 1 1 calc R . . . .
C6 C 0.3397(3) 0.74226(19) 0.98806(17) 0.0312(6) Uani 1 1 d . . . . .
H6 H 0.256082 0.759969 1.004345 0.037 Uiso 1 1 calc R . . . .
C7 C 0.3967(2) 0.68191(17) 1.02795(14) 0.0236(5) Uani 1 1 d . . . . .
C8 C 0.3337(2) 0.65066(17) 1.09374(14) 0.0246(5) Uani 1 1 d . . . . .
C9 C 0.5224(2) 0.65779(18) 0.99860(14) 0.0242(5) Uani 1 1 d . . . . .
H9 H 0.565619 0.617044 1.022025 0.029 Uiso 1 1 calc R . . . .
C9AA C 0.2877(3) 0.5968(2) 1.20296(16) 0.0310(6) Uani 1 1 d . . . . .
H9AA H 0.295936 0.572997 1.246229 0.037 Uiso 1 1 calc R . . . .
C10 C 0.5808(2) 0.69272(19) 0.93735(14) 0.0248(5) Uani 1 1 d . . . . .
H10 H 0.664242 0.675865 0.919346 0.030 Uiso 1 1 calc R . . . .
C11 C 0.5887(3) 0.79601(19) 0.84017(15) 0.0274(5) Uani 1 1 d . . . . .
H11A H 0.675571 0.780220 0.834575 0.033 Uiso 1 1 calc R . . . .
H11B H 0.569197 0.857029 0.848413 0.033 Uiso 1 1 calc R . . . .
C12 C 0.5606(3) 0.77776(19) 0.77313(15) 0.0272(5) Uani 1 1 d . . . . .
H12A H 0.472952 0.786313 0.779776 0.033 Uiso 1 1 calc R . . . .
H12B H 0.591652 0.718800 0.760031 0.033 Uiso 1 1 calc R . . . .
C13 C 0.6191(3) 0.8369(2) 0.71592(15) 0.0289(6) Uani 1 1 d . . . . .
H13A H 0.587383 0.895489 0.729861 0.035 Uiso 1 1 calc R . . . .
H13B H 0.706307 0.828751 0.710878 0.035 Uiso 1 1 calc R . . . .
C14 C 0.6780(3) 0.7691(2) 0.60226(17) 0.0312(6) Uani 1 1 d . . . . .
H14 H 0.745755 0.739417 0.614566 0.037 Uiso 1 1 calc R . . . .
C15 C 0.6622(3) 0.7565(2) 0.53931(17) 0.0336(6) Uani 1 1 d . . . . .
H15 H 0.719573 0.718746 0.508261 0.040 Uiso 1 1 calc R . . . .
C16 C 0.1252(3) 0.6680(2) 1.07869(15) 0.0282(6) Uani 1 1 d . . . . .
C17 C 0.0468(3) 0.7420(2) 1.09195(17) 0.0334(6) Uani 1 1 d . . . . .
C18 C -0.0403(3) 0.7562(3) 1.05565(19) 0.0422(8) Uani 1 1 d . . . . .
H18 H -0.095638 0.806384 1.062892 0.051 Uiso 1 1 calc R . . . .
C19 C -0.0472(3) 0.6975(3) 1.00856(19) 0.0463(9) Uani 1 1 d . . . . .
C20 C 0.0336(3) 0.6246(3) 0.99761(18) 0.0433(8) Uani 1 1 d . . . . .
H20 H 0.028666 0.585251 0.965472 0.052 Uiso 1 1 calc R . . . .
C21 C 0.1213(3) 0.6077(2) 1.03228(16) 0.0349(7) Uani 1 1 d . . . . .
C22 C 0.2071(4) 0.5274(2) 1.0214(2) 0.0446(8) Uani 1 1 d . . . . .
H22A H 0.287960 0.539808 0.998475 0.067 Uiso 1 1 calc GR . . . .
H22B H 0.183184 0.490423 0.992156 0.067 Uiso 1 1 calc GR . . . .
H22C H 0.205931 0.499554 1.066372 0.067 Uiso 1 1 calc GR . . . .
C23 C -0.1457(4) 0.7134(4) 0.9722(3) 0.0647(13) Uani 1 1 d . . . . .
H23A H -0.120036 0.683607 0.928247 0.097 Uiso 1 1 calc GR . . . .
H23B H -0.162931 0.773674 0.963059 0.097 Uiso 1 1 calc GR . . . .
H23C H -0.217832 0.693207 1.001879 0.097 Uiso 1 1 calc GR . . . .
C24 C 0.0556(4) 0.8039(2) 1.1432(2) 0.0452(8) Uani 1 1 d . . . . .
H24A H 0.019574 0.784414 1.190584 0.068 Uiso 1 1 calc GR . . . .
H24B H 0.013140 0.858838 1.134596 0.068 Uiso 1 1 calc GR . . . .
H24C H 0.139904 0.808575 1.137845 0.068 Uiso 1 1 calc GR . . . .
C25 C 0.5003(3) 0.61271(19) 1.15188(14) 0.0264(5) Uani 1 1 d . . . . .
C26 C 0.5436(3) 0.6871(2) 1.15895(15) 0.0360(7) Uani 1 1 d . . . . .
C27 C 0.6584(4) 0.6799(3) 1.16636(17) 0.0484(11) Uani 1 1 d . . . . .
H27 H 0.691229 0.729333 1.169472 0.058 Uiso 1 1 calc R . . . .
C28 C 0.7270(3) 0.6023(3) 1.16937(17) 0.0474(10) Uani 1 1 d . . . . .
C29 C 0.6804(3) 0.5296(3) 1.16239(16) 0.0381(7) Uani 1 1 d . . . . .
H29 H 0.727155 0.476504 1.164137 0.046 Uiso 1 1 calc R . . . .
C30 C 0.5665(3) 0.5337(2) 1.15291(14) 0.0281(6) Uani 1 1 d . . . . .
C31 C 0.5178(3) 0.4555(2) 1.14352(19) 0.0358(7) Uani 1 1 d . . . . .
H31A H 0.446047 0.449728 1.181541 0.054 Uiso 1 1 calc GR . . . .
H31B H 0.578314 0.406583 1.143787 0.054 Uiso 1 1 calc GR . . . .
H31C H 0.497190 0.459193 1.099132 0.054 Uiso 1 1 calc GR . . . .
C32 C 0.4682(5) 0.7711(2) 1.1599(2) 0.0529(11) Uani 1 1 d . . . . .
H32A H 0.464251 0.787495 1.112594 0.079 Uiso 1 1 calc GR . . . .
H32B H 0.503868 0.812840 1.178029 0.079 Uiso 1 1 calc GR . . . .
H32C H 0.387396 0.767744 1.189675 0.079 Uiso 1 1 calc GR . . . .
C33 C 0.8513(4) 0.5961(5) 1.1799(2) 0.078(2) Uani 1 1 d . . . . .
H33A H 0.860093 0.648690 1.198674 0.117 Uiso 1 1 calc GR . . . .
H33B H 0.911396 0.585737 1.135231 0.117 Uiso 1 1 calc GR . . . .
H33C H 0.862693 0.549773 1.212447 0.117 Uiso 1 1 calc GR . . . .
C36 C 0.7637(3) 0.7651(3) 0.3837(2) 0.0507(11) Uani 1 1 d . . . . .
C37 C 0.8337(3) 0.6876(3) 0.3701(2) 0.0569(13) Uani 1 1 d . . . . .
C38 C 0.9568(4) 0.6845(4) 0.3607(2) 0.0706(17) Uani 1 1 d . . . . .
H38 H 1.007303 0.632390 0.350970 0.085 Uiso 1 1 calc R . . . .
C39 C 1.0073(4) 0.7563(4) 0.3653(3) 0.0763(19) Uani 1 1 d . . . . .
C40 C 0.9334(4) 0.8309(4) 0.3799(3) 0.0760(19) Uani 1 1 d . . . . .
H40 H 0.967253 0.879476 0.384306 0.091 Uiso 1 1 calc R . . . .
C41 C 0.8105(4) 0.8384(4) 0.3884(2) 0.0598(13) Uani 1 1 d . . . . .
C42 C 0.7328(5) 0.9212(4) 0.4029(3) 0.0674(15) Uani 1 1 d . . . . .
H42A H 0.674922 0.927643 0.375215 0.101 Uiso 1 1 calc GR . . . .
H42B H 0.782445 0.966361 0.390729 0.101 Uiso 1 1 calc GR . . . .
H42C H 0.690039 0.923749 0.452378 0.101 Uiso 1 1 calc GR . . . .
C43 C 1.1414(4) 0.7514(6) 0.3559(3) 0.099(3) Uani 1 1 d . . . . .
H43A H 1.174644 0.693779 0.365309 0.148 Uiso 1 1 calc GR . . . .
H43B H 1.155608 0.789260 0.388274 0.148 Uiso 1 1 calc GR . . . .
H43C H 1.180186 0.767885 0.308152 0.148 Uiso 1 1 calc GR . . . .
C44 C 0.7800(4) 0.6095(4) 0.3687(3) 0.0634(14) Uani 1 1 d . . . . .
H44A H 0.722118 0.601557 0.413526 0.095 Uiso 1 1 calc GR . . . .
H44B H 0.843253 0.561202 0.360092 0.095 Uiso 1 1 calc GR . . . .
H44C H 0.739364 0.614669 0.331698 0.095 Uiso 1 1 calc GR . . . .
C45 C 0.5878(4) 0.7682(3) 0.33698(19) 0.0489(10) Uani 1 1 d . . . . .
H45 H 0.630950 0.755307 0.290395 0.059 Uiso 1 1 calc R . . . .
C46 C 0.4696(3) 0.7876(3) 0.36072(17) 0.0415(8) Uani 1 1 d . . . . .
H46 H 0.413488 0.791283 0.334012 0.050 Uiso 1 1 calc R . . . .
C47 C 0.3223(3) 0.8193(2) 0.47458(15) 0.0304(6) Uani 1 1 d . . . . .
C48 C 0.2687(3) 0.7552(2) 0.51561(16) 0.0322(6) Uani 1 1 d . . . . .
C49 C 0.1515(3) 0.7743(2) 0.55388(18) 0.0381(7) Uani 1 1 d . . . . .
H49 H 0.113477 0.731732 0.582432 0.046 Uiso 1 1 calc R . . . .
C50 C 0.0876(3) 0.8530(2) 0.5522(2) 0.0404(8) Uani 1 1 d . . . . .
C51 C 0.1446(3) 0.9161(2) 0.51075(19) 0.0383(7) Uani 1 1 d . . . . .
H51 H 0.101605 0.970797 0.509742 0.046 Uiso 1 1 calc R . . . .
C52 C 0.2626(3) 0.9001(2) 0.47121(17) 0.0337(6) Uani 1 1 d . . . . .
C53 C 0.3233(4) 0.9688(3) 0.4274(2) 0.0498(9) Uani 1 1 d . . . . .
H53A H 0.340705 0.955878 0.378150 0.075 Uiso 1 1 calc GR . . . .
H53B H 0.398157 0.972723 0.438944 0.075 Uiso 1 1 calc GR . . . .
H53C H 0.270505 1.022357 0.436727 0.075 Uiso 1 1 calc GR . . . .
C54 C -0.0424(3) 0.8705(3) 0.5925(3) 0.0631(14) Uani 1 1 d . . . . .
H54A H -0.059509 0.927436 0.610693 0.095 Uiso 1 1 calc GR . . . .
H54B H -0.058930 0.829994 0.631223 0.095 Uiso 1 1 calc GR . . . .
H54C H -0.093070 0.865538 0.561854 0.095 Uiso 1 1 calc GR . . . .
C55 C 0.3337(4) 0.6679(2) 0.5170(2) 0.0469(9) Uani 1 1 d . . . . .
H55A H 0.335506 0.638846 0.475060 0.070 Uiso 1 1 calc GR . . . .
H55B H 0.292364 0.637383 0.558122 0.070 Uiso 1 1 calc GR . . . .
H55C H 0.415709 0.670414 0.518627 0.070 Uiso 1 1 calc GR . . . .
O3 O 0.8701(10) 1.0375(6) 0.6962(7) 0.118(3) Uani 0.5 1 d . U P B 2
C64 C 0.9522(10) 1.0056(8) 0.7374(8) 0.096(3) Uani 0.5 1 d D U P B 2
H64A H 1.016640 0.963496 0.711111 0.115 Uiso 0.5 1 calc R . P B 2
H64B H 0.989062 1.051821 0.749509 0.115 Uiso 0.5 1 calc R . P B 2
C65 C 0.8826(14) 0.9675(8) 0.7999(10) 0.108(4) Uani 0.5 1 d D U P B 2
H65A H 0.910468 0.976081 0.840998 0.130 Uiso 0.5 1 calc R . P B 2
H65B H 0.883284 0.906798 0.794493 0.130 Uiso 0.5 1 calc R . P B 2
C66 C 0.7526(11) 1.0207(8) 0.8039(9) 0.115(3) Uani 0.5 1 d D U P B 2
H66A H 0.687800 0.985970 0.822423 0.137 Uiso 0.5 1 calc R . P B 2
H66B H 0.737714 1.070827 0.832849 0.137 Uiso 0.5 1 calc R . P B 2
C67 C 0.7633(14) 1.0429(13) 0.7341(11) 0.145(5) Uani 0.5 1 d D U P B 2
H67A H 0.719858 1.006285 0.715152 0.174 Uiso 0.5 1 calc R . P B 2
H67B H 0.724006 1.101296 0.731453 0.174 Uiso 0.5 1 calc R . P B 2
Sb1A Sb 0.91062(14) 0.61621(10) 0.75062(8) 0.02456(18) Uani 0.561(5) 1 d . U P A 1
F1A F 1.0757(19) 0.6112(15) 0.7129(12) 0.062(2) Uani 0.439(5) 1 d . U P A 1
F2A F 0.9692(7) 0.5590(5) 0.8202(4) 0.080(2) Uani 0.561(5) 1 d . U P A 1
F3A F 0.7567(4) 0.6056(3) 0.8033(3) 0.0555(13) Uani 0.561(5) 1 d . U P A 1
F4A F 0.9184(12) 0.5157(9) 0.7055(9) 0.046(2) Uani 0.561(5) 1 d . U P A 1
F5A F 0.8494(6) 0.6779(4) 0.6841(3) 0.0702(16) Uani 0.561(5) 1 d . U P A 1
F6A F 0.8990(5) 0.7176(4) 0.7942(3) 0.0555(14) Uani 0.561(5) 1 d . U P A 1
Sb1B Sb 0.91597(18) 0.61461(12) 0.73072(14) 0.0319(3) Uani 0.439(5) 1 d . U P A 2
F1B F 0.9449(15) 0.5030(11) 0.7050(12) 0.041(3) Uani 0.439(5) 1 d . U P A 2
F2B F 0.9176(7) 0.6530(4) 0.6417(4) 0.0623(18) Uani 0.439(5) 1 d . U P A 2
F3B F 0.7498(5) 0.6142(4) 0.7496(5) 0.065(2) Uani 0.439(5) 1 d . U P A 2
F4B F 0.9046(10) 0.5766(5) 0.8226(4) 0.070(2) Uani 0.439(5) 1 d . U P A 2
F5B F 1.0691(14) 0.6282(11) 0.6955(9) 0.062(2) Uani 0.561(5) 1 d . U P A 2
F6B F 0.8855(7) 0.7267(4) 0.7576(5) 0.0594(19) Uani 0.439(5) 1 d . U P A 2
O4 O 1.1299(6) 0.4088(5) 0.4965(4) 0.0669(18) Uani 0.5 1 d . U P C -1
C68 C 1.0935(13) 0.4976(9) 0.4979(9) 0.086(4) Uani 0.5 1 d . U P C -1
H68A H 1.122794 0.522872 0.451148 0.103 Uiso 0.5 1 calc R . P C -1
H68B H 1.126287 0.523469 0.530767 0.103 Uiso 0.5 1 calc R . P C -1
C69 C 0.9606(12) 0.5114(10) 0.5204(7) 0.078(3) Uani 0.5 1 d . U P C -1
H69A H 0.931846 0.524865 0.570366 0.094 Uiso 0.5 1 calc R . P C -1
H69B H 0.928977 0.558519 0.493549 0.094 Uiso 0.5 1 calc R . P C -1
C70 C 0.9218(10) 0.4353(9) 0.5081(7) 0.078(3) Uani 0.5 1 d . U P C -1
H70A H 0.876808 0.444408 0.472491 0.094 Uiso 0.5 1 calc R . P C -1
H70B H 0.869818 0.413776 0.551335 0.094 Uiso 0.5 1 calc R . P C -1
C71 C 1.0362(10) 0.3739(8) 0.4826(5) 0.069(2) Uani 0.5 1 d . U P C -1
H71A H 1.027858 0.319050 0.507083 0.083 Uiso 0.5 1 calc R . P C -1
H71B H 1.052669 0.365192 0.432131 0.083 Uiso 0.5 1 calc R . P C -1
O5 O 0.297(2) 1.0610(9) 1.0268(8) 0.180(3) Uani 0.5 1 d . U P D -1
C72 C 0.313(3) 0.9683(12) 1.0215(11) 0.165(3) Uani 0.5 1 d . U P D -1
H72A H 0.291210 0.949309 0.981218 0.198 Uiso 0.5 1 calc R . P D -1
H72B H 0.272820 0.939735 1.064799 0.198 Uiso 0.5 1 calc R . P D -1
C73 C 0.462(4) 0.962(2) 1.0092(19) 0.180(5) Uani 0.5 1 d . U P D -1
H73A H 0.486086 0.928695 1.047309 0.216 Uiso 0.5 1 calc R . P D -1
H73B H 0.504704 0.934343 0.964912 0.216 Uiso 0.5 1 calc R . P D -1
C74 C 0.496(4) 1.0490(18) 1.0074(15) 0.162(3) Uani 0.5 1 d . U P D -1
H74A H 0.561000 1.049909 1.030259 0.194 Uiso 0.5 1 calc R . P D -1
H74B H 0.520988 1.071718 0.959406 0.194 Uiso 0.5 1 calc R . P D -1
C75 C 0.387(3) 1.0920(13) 1.0457(11) 0.168(3) Uani 0.5 1 d . U P D -1
H75A H 0.378301 1.082900 1.096073 0.201 Uiso 0.5 1 calc R . P D -1
H75B H 0.383873 1.152974 1.035137 0.201 Uiso 0.5 1 calc R . P D -1

loop_
_atom_site_aniso_label
_atom_site_aniso_U_11
_atom_site_aniso_U_22
_atom_site_aniso_U_33
_atom_site_aniso_U_23
_atom_site_aniso_U_13
_atom_site_aniso_U_12
Sb2 0.03492(12) 0.03383(12) 0.05016(15) -0.00250(10) -0.00559(10) -0.00210(9)
F7A 0.061(3) 0.033(3) 0.087(4) 0.022(3) 0.000(3) 0.012(2)
F8A 0.039(3) 0.039(3) 0.126(7) 0.015(4) 0.012(4) -0.006(2)
F9A 0.080(4) 0.054(3) 0.072(3) -0.001(2) -0.025(3) -0.005(3)
F10A 0.041(2) 0.027(2) 0.066(3) 0.005(2) -0.010(2) -0.0014(16)
F11A 0.093(4) 0.045(3) 0.083(4) -0.024(3) -0.028(3) 0.000(3)
F12A 0.038(2) 0.055(3) 0.078(4) 0.010(3) 0.000(2) -0.005(2)
F7B 0.050(4) 0.039(3) 0.092(6) 0.012(3) -0.012(3) 0.001(3)
F8B 0.038(3) 0.036(3) 0.038(3) -0.002(2) 0.006(2) -0.001(2)
F9B 0.045(3) 0.062(4) 0.064(4) 0.016(3) -0.028(3) -0.017(3)
F10B 0.067(6) 0.072(5) 0.050(4) -0.001(4) 0.010(3) -0.025(4)
F11B 0.095(6) 0.184(11) 0.064(5) 0.000(6) -0.043(5) -0.072(7)
F12B 0.073(5) 0.025(3) 0.103(7) -0.020(4) 0.030(5) -0.016(3)
O1 0.0481(17) 0.075(2) 0.072(2) 0.0301(18) -0.0237(15) -0.0192(15)
C56 0.060(3) 0.076(3) 0.052(2) 0.015(2) -0.022(2) -0.030(2)
C57 0.074(3) 0.062(3) 0.085(4) -0.012(3) -0.016(3) -0.017(2)
C58 0.071(3) 0.043(2) 0.084(3) 0.020(2) -0.043(3) -0.024(2)
C59 0.053(2) 0.058(2) 0.059(2) 0.018(2) -0.0177(19) -0.0280(19)
O2 0.0535(18) 0.079(2) 0.069(2) 0.0356(19) -0.0085(16) -0.0008(16)
C60 0.053(3) 0.094(4) 0.139(6) 0.071(4) -0.017(3) -0.026(3)
C61 0.077(4) 0.055(3) 0.146(6) 0.010(4) -0.050(4) -0.016(3)
C62 0.072(3) 0.062(3) 0.092(4) 0.033(3) -0.037(3) -0.024(2)
C63 0.075(3) 0.046(2) 0.0303(17) 0.0016(15) -0.0081(17) -0.0079(19)
N1 0.0312(14) 0.064(2) 0.0316(14) -0.0225(13) 0.0024(11) -0.0177(13)
N2 0.0320(13) 0.0469(16) 0.0237(12) -0.0044(11) -0.0032(10) -0.0145(11)
N3 0.0252(11) 0.0323(12) 0.0208(10) -0.0002(9) -0.0020(9) -0.0067(9)
N4 0.0221(10) 0.0291(12) 0.0228(11) 0.0027(9) -0.0013(8) -0.0054(9)
N5 0.0230(11) 0.0286(12) 0.0256(11) -0.0008(9) 0.0014(9) -0.0046(9)
N6 0.0256(11) 0.0262(11) 0.0226(11) 0.0000(9) 0.0002(9) -0.0064(9)
C0BA 0.0279(14) 0.0321(15) 0.0288(14) 0.0017(11) 0.0044(11) -0.0064(11)
C1 0.0282(14) 0.0443(18) 0.0305(15) -0.0106(13) -0.0004(12) -0.0124(13)
C2 0.0249(13) 0.0380(16) 0.0274(14) -0.0075(11) -0.0009(11) -0.0088(11)
C3 0.0243(13) 0.0344(15) 0.0266(13) -0.0039(11) -0.0023(10) -0.0058(11)
C4 0.0256(13) 0.0311(14) 0.0234(12) -0.0012(10) -0.0009(10) -0.0043(10)
C5 0.0243(13) 0.0312(15) 0.0345(15) 0.0071(12) -0.0008(11) 0.0000(11)
C6 0.0226(12) 0.0285(14) 0.0360(15) 0.0041(11) 0.0002(11) -0.0008(10)
C7 0.0229(12) 0.0235(12) 0.0224(12) -0.0019(9) -0.0008(9) -0.0058(9)
C8 0.0247(12) 0.0225(12) 0.0230(12) -0.0015(9) 0.0008(10) -0.0054(9)
C9 0.0218(12) 0.0299(13) 0.0200(11) -0.0009(10) -0.0037(9) -0.0041(10)
C9AA 0.0294(14) 0.0312(14) 0.0260(13) 0.0036(11) 0.0030(11) -0.0059(11)
C10 0.0193(11) 0.0337(14) 0.0203(12) -0.0018(10) -0.0032(9) -0.0042(10)
C11 0.0258(13) 0.0317(14) 0.0236(12) 0.0024(10) -0.0031(10) -0.0088(11)
C12 0.0267(13) 0.0297(14) 0.0256(13) 0.0043(10) -0.0069(10) -0.0072(10)
C13 0.0286(13) 0.0341(15) 0.0242(13) 0.0024(11) -0.0055(10) -0.0095(11)
C14 0.0229(13) 0.0349(15) 0.0328(15) -0.0030(12) -0.0019(11) -0.0046(11)
C15 0.0256(13) 0.0392(17) 0.0327(15) -0.0097(12) -0.0001(11) -0.0046(12)
C16 0.0222(12) 0.0354(15) 0.0247(13) -0.0018(11) -0.0003(10) -0.0080(11)
C17 0.0227(13) 0.0418(17) 0.0326(15) -0.0036(13) -0.0030(11) -0.0024(12)
C18 0.0254(14) 0.059(2) 0.0383(18) 0.0014(16) -0.0065(13) 0.0007(14)
C19 0.0353(17) 0.074(3) 0.0345(17) 0.0077(17) -0.0134(14) -0.0190(17)
C20 0.0432(19) 0.059(2) 0.0292(16) -0.0043(15) -0.0041(14) -0.0203(17)
C21 0.0347(15) 0.0407(17) 0.0250(14) -0.0041(12) 0.0037(12) -0.0125(13)
C22 0.052(2) 0.0368(18) 0.0378(18) -0.0097(14) 0.0024(15) -0.0088(15)
C23 0.047(2) 0.100(4) 0.055(3) 0.003(3) -0.026(2) -0.015(2)
C24 0.0415(19) 0.0406(19) 0.051(2) -0.0145(16) -0.0128(16) 0.0080(15)
C25 0.0305(13) 0.0311(14) 0.0175(11) -0.0001(10) -0.0023(10) -0.0123(11)
C26 0.055(2) 0.0378(17) 0.0198(13) 0.0030(11) -0.0084(13) -0.0256(15)
C27 0.065(2) 0.072(3) 0.0229(14) 0.0119(15) -0.0162(15) -0.050(2)
C28 0.0390(18) 0.091(3) 0.0198(14) 0.0129(16) -0.0101(13) -0.036(2)
C29 0.0286(15) 0.063(2) 0.0228(14) 0.0006(14) -0.0053(11) -0.0094(14)
C30 0.0253(13) 0.0381(15) 0.0196(12) -0.0027(10) -0.0020(10) -0.0072(11)
C31 0.0363(16) 0.0303(15) 0.0406(17) -0.0060(13) -0.0105(13) -0.0021(12)
C32 0.097(3) 0.0304(17) 0.0394(19) 0.0014(14) -0.023(2) -0.025(2)
C33 0.050(2) 0.161(6) 0.038(2) 0.027(3) -0.0209(19) -0.060(3)
C36 0.0300(16) 0.085(3) 0.0371(18) -0.0321(19) 0.0063(14) -0.0226(18)
C37 0.0318(17) 0.095(3) 0.042(2) -0.043(2) 0.0057(15) -0.0151(19)
C38 0.0316(18) 0.130(5) 0.049(2) -0.055(3) 0.0039(16) -0.015(2)
C39 0.0325(19) 0.144(5) 0.053(3) -0.058(3) 0.0083(17) -0.030(3)
C40 0.047(2) 0.129(5) 0.055(3) -0.051(3) 0.010(2) -0.047(3)
C41 0.045(2) 0.095(4) 0.039(2) -0.034(2) 0.0098(16) -0.035(2)
C42 0.064(3) 0.087(4) 0.052(2) -0.022(2) 0.006(2) -0.043(3)
C43 0.035(2) 0.192(8) 0.072(3) -0.066(4) 0.007(2) -0.039(3)
C44 0.039(2) 0.088(4) 0.062(3) -0.044(3) -0.0020(19) -0.011(2)
C45 0.046(2) 0.075(3) 0.0281(16) -0.0194(17) 0.0013(14) -0.0282(19)
C46 0.0436(18) 0.059(2) 0.0244(14) -0.0075(14) -0.0034(13) -0.0242(17)
C47 0.0276(13) 0.0402(16) 0.0249(13) 0.0001(11) -0.0059(11) -0.0122(12)
C48 0.0318(15) 0.0368(16) 0.0290(14) 0.0054(12) -0.0091(12) -0.0088(12)
C49 0.0313(15) 0.0451(19) 0.0371(17) 0.0137(14) -0.0077(13) -0.0117(13)
C50 0.0245(14) 0.0463(19) 0.048(2) 0.0131(15) -0.0089(13) -0.0065(13)
C51 0.0294(15) 0.0408(18) 0.0454(19) 0.0109(14) -0.0133(14) -0.0056(13)
C52 0.0324(15) 0.0403(17) 0.0302(15) 0.0073(12) -0.0083(12) -0.0141(13)
C53 0.055(2) 0.044(2) 0.046(2) 0.0059(16) 0.0013(17) -0.0234(18)
C54 0.0262(17) 0.062(3) 0.087(3) 0.027(2) -0.0006(19) -0.0011(17)
C55 0.046(2) 0.0385(19) 0.048(2) 0.0060(15) -0.0013(16) -0.0041(15)
O3 0.108(5) 0.079(6) 0.201(8) -0.022(6) -0.115(6) 0.023(5)
C64 0.090(5) 0.061(6) 0.167(9) -0.011(6) -0.091(6) 0.003(5)
C65 0.094(6) 0.048(6) 0.194(10) -0.010(6) -0.067(6) 0.011(5)
C66 0.085(5) 0.047(5) 0.241(10) -0.015(7) -0.088(6) -0.011(4)
C67 0.103(5) 0.125(13) 0.243(10) -0.018(8) -0.111(6) 0.005(6)
Sb1A 0.0224(3) 0.0238(2) 0.0257(4) 0.0027(3) -0.0041(3) -0.00329(17)
F1A 0.036(2) 0.053(7) 0.087(8) 0.004(4) 0.005(4) -0.018(3)
F2A 0.090(5) 0.090(5) 0.060(3) 0.018(3) -0.039(4) 0.018(4)
F3A 0.038(2) 0.047(2) 0.068(3) -0.017(2) 0.014(2) -0.0114(18)
F4A 0.044(6) 0.039(5) 0.044(3) -0.012(4) 0.009(4) -0.010(4)
F5A 0.080(4) 0.075(4) 0.060(3) 0.019(3) -0.039(3) 0.005(3)
F6A 0.057(3) 0.041(3) 0.070(4) -0.020(3) -0.013(3) -0.013(2)
Sb1B 0.0234(3) 0.0231(3) 0.0409(8) 0.0052(6) 0.0024(6) -0.0008(2)
F1B 0.033(6) 0.022(4) 0.054(4) 0.002(3) 0.008(4) 0.001(3)
F2B 0.068(4) 0.046(3) 0.063(4) 0.027(3) -0.013(3) -0.001(3)
F3B 0.021(2) 0.039(3) 0.122(7) 0.006(3) 0.001(3) -0.0045(19)
F4B 0.107(7) 0.056(4) 0.040(3) -0.001(3) -0.013(4) -0.002(4)
F5B 0.036(2) 0.053(7) 0.087(8) 0.004(4) 0.005(4) -0.018(3)
F6B 0.057(4) 0.026(3) 0.089(6) -0.006(3) -0.009(4) -0.005(2)
O4 0.048(3) 0.072(4) 0.076(5) 0.024(4) -0.014(3) -0.008(3)
C68 0.077(7) 0.073(6) 0.107(10) 0.031(7) -0.030(7) -0.016(5)
C69 0.077(7) 0.094(7) 0.063(7) 0.001(6) -0.021(5) -0.007(6)
C70 0.051(5) 0.088(7) 0.093(8) 0.009(6) -0.020(5) -0.005(5)
C71 0.062(5) 0.098(7) 0.043(5) 0.001(5) -0.013(4) -0.004(4)
O5 0.327(4) 0.090(3) 0.149(8) -0.041(4) -0.104(5) -0.016(3)
C72 0.322(4) 0.090(3) 0.104(9) -0.037(4) -0.089(5) -0.018(4)
C73 0.323(4) 0.087(3) 0.148(14) -0.031(4) -0.096(5) -0.019(3)
C74 0.327(4) 0.087(4) 0.098(8) -0.023(5) -0.100(5) -0.020(3)
C75 0.326(4) 0.085(4) 0.114(7) -0.025(5) -0.094(5) -0.024(4)

loop_
_atom_type_symbol
_atom_type_description
_atom_type_scat_dispersion_real
_atom_type_scat_dispersion_imag
_atom_type_scat_source
C C 0.0033 0.0016 'International Tables Vol C Tables 4.2.6.8 and 6.1.1.4'
H H 0.0000 0.0000 'International Tables Vol C Tables 4.2.6.8 and 6.1.1.4'
F F 0.0171 0.0103 'International Tables Vol C Tables 4.2.6.8 and 6.1.1.4'
N N 0.0061 0.0033 'International Tables Vol C Tables 4.2.6.8 and 6.1.1.4'
O O 0.0106 0.0060 'International Tables Vol C Tables 4.2.6.8 and 6.1.1.4'
Sb Sb -0.5866 1.5461 'International Tables Vol C Tables 4.2.6.8 and 6.1.1.4'

loop_
_geom_angle_atom_site_label_1
_geom_angle_atom_site_label_2
_geom_angle_atom_site_label_3
_geom_angle
F7A Sb2 F8A 94.1(3)
F7A Sb2 F9A 92.7(3)
F7A Sb2 F10A 176.7(3)
F7A Sb2 F11A 91.4(3)
F7A Sb2 F12A 89.4(2)
F8A Sb2 F9A 90.7(4)
F8A Sb2 F10A 89.1(3)
F8A Sb2 F11A 92.1(4)
F8A Sb2 F12A 175.6(3)
F9A Sb2 F10A 86.5(2)
F9A Sb2 F12A 86.4(3)
F11A Sb2 F9A 174.9(3)
F11A Sb2 F10A 89.3(3)
F11A Sb2 F12A 90.5(3)
F12A Sb2 F10A 87.4(2)
F8B Sb2 F7B 86.7(3)
F8B Sb2 F9B 92.2(3)
F8B Sb2 F10B 173.6(4)
F9B Sb2 F7B 85.7(3)
F9B Sb2 F10B 87.4(4)
F10B Sb2 F7B 86.9(4)
F11B Sb2 F7B 87.0(5)
F11B Sb2 F8B 88.7(4)
F11B Sb2 F9B 172.6(4)
F11B Sb2 F10B 90.9(4)
F12B Sb2 F7B 178.8(4)
F12B Sb2 F8B 94.0(3)
F12B Sb2 F9B 93.3(4)
F12B Sb2 F10B 92.4(4)
F12B Sb2 F11B 93.9(6)
C59 O1 C56 106.9(4)
O1 C56 C57 105.2(4)
C56 C57 C58 102.0(4)
C59 C58 C57 103.7(4)
O1 C59 C58 107.7(4)
C63 O2 C60 107.9(4)
C61 C60 O2 107.8(5)
C60 C61 C62 105.6(6)
C63 C62 C61 104.4(5)
O2 C63 C62 107.9(4)
C1 N1 C36 127.5(3)
C1 N1 C45 109.2(3)
C45 N1 C36 122.5(3)
C1 N2 C46 109.1(3)
C1 N2 C47 128.1(3)
C46 N2 C47 122.7(3)
C4 N3 C13 120.9(2)
C4 N3 C14 118.6(3)
C14 N3 C13 120.4(3)
C5 N4 C11 119.5(2)
C10 N4 C5 118.3(2)
C10 N4 C11 121.7(2)
C0BA N5 C16 122.0(2)
C8 N5 C0BA 109.5(3)
C8 N5 C16 128.1(2)
C8 N6 C9AA 109.7(2)
C8 N6 C25 128.1(2)
C9AA N6 C25 121.8(3)
C9AA C0BA N5 107.7(3)
N1 C1 N2 106.1(3)
N1 C1 C2 126.1(3)
N2 C1 C2 127.9(3)
C1 C2 C3 122.6(3)
C1 C2 C15 121.8(3)
C15 C2 C3 115.5(3)
C4 C3 C2 120.6(3)
C3 C4 N3 122.2(3)
C6 C5 N4 121.9(3)
C5 C6 C7 121.5(3)
C6 C7 C9 115.3(2)
C8 C7 C6 122.1(3)
C8 C7 C9 122.5(3)
N5 C8 N6 105.8(2)
N5 C8 C7 126.5(3)
N6 C8 C7 127.7(3)
C10 C9 C7 120.7(3)
C0BA C9AA N6 107.4(3)
C9 C10 N4 122.3(3)
N4 C11 C12 113.4(2)
C11 C12 C13 108.7(2)
N3 C13 C12 113.1(2)
C15 C14 N3 121.8(3)
C14 C15 C2 121.2(3)
C17 C16 N5 118.3(3)
C17 C16 C21 124.2(3)
C21 C16 N5 117.4(3)
C16 C17 C18 116.7(3)
C16 C17 C24 121.3(3)
C18 C17 C24 122.0(3)
C17 C18 C19 120.9(4)
C18 C19 C23 119.5(4)
C20 C19 C18 119.7(3)
C20 C19 C23 120.8(4)
C21 C20 C19 121.5(3)
C16 C21 C22 121.8(3)
C20 C21 C16 116.9(3)
C20 C21 C22 121.2(3)
C26 C25 N6 118.7(3)
C30 C25 N6 118.2(3)
C30 C25 C26 123.1(3)
C25 C26 C32 121.7(3)
C27 C26 C25 117.2(4)
C27 C26 C32 121.1(3)
C26 C27 C28 121.9(3)
C27 C28 C29 119.1(3)
C27 C28 C33 120.8(4)
C29 C28 C33 120.1(5)
C30 C29 C28 121.2(4)
C25 C30 C29 117.5(3)
C25 C30 C31 121.4(3)
C29 C30 C31 121.1(3)
C37 C36 N1 118.2(4)
C37 C36 C41 123.1(4)
C41 C36 N1 118.7(4)
C36 C37 C38 117.2(4)
C36 C37 C44 121.7(4)
C38 C37 C44 121.1(5)
C39 C38 C37 121.6(5)
C38 C39 C43 120.8(6)
C40 C39 C38 118.6(4)
C40 C39 C43 120.6(5)
C39 C40 C41 122.6(5)
C36 C41 C42 121.9(4)
C40 C41 C36 116.9(5)
C40 C41 C42 121.2(4)
C46 C45 N1 107.7(3)
C45 C46 N2 107.9(3)
C48 C47 N2 119.5(3)
C52 C47 N2 117.6(3)
C52 C47 C48 122.9(3)
C47 C48 C55 122.0(3)
C49 C48 C47 117.5(3)
C49 C48 C55 120.5(3)
C48 C49 C50 122.2(3)
C49 C50 C51 118.8(3)
C49 C50 C54 120.6(3)
C51 C50 C54 120.6(3)
C52 C51 C50 121.3(3)
C47 C52 C53 121.9(3)
C51 C52 C47 117.4(3)
C51 C52 C53 120.7(3)
C67 O3 C64 109.6(14)
C65 C64 O3 106.9(11)
C64 C65 C66 99.2(9)
C67 C66 C65 101.6(11)
O3 C67 C66 114.6(11)
F1A Sb1A F4A 88.5(10)
F1A Sb1A F6A 92.6(9)
F2A Sb1A F1A 78.2(6)
F2A Sb1A F4A 91.7(6)
F2A Sb1A F6A 89.9(3)
F3A Sb1A F1A 167.2(5)
F3A Sb1A F2A 89.1(3)
F3A Sb1A F4A 90.3(5)
F3A Sb1A F5A 90.0(3)
F3A Sb1A F6A 88.9(2)
F5A Sb1A F1A 102.8(5)
F5A Sb1A F2A 177.2(3)
F5A Sb1A F4A 91.0(5)
F5A Sb1A F6A 87.4(3)
F6A Sb1A F4A 178.2(5)
F1B Sb1B F3B 90.7(6)
F1B Sb1B F4B 87.9(8)
F1B Sb1B F6B 179.3(7)
F2B Sb1B F1B 92.6(8)
F2B Sb1B F3B 88.7(4)
F2B Sb1B F4B 176.7(4)
F2B Sb1B F6B 87.9(4)
F4B Sb1B F3B 88.0(4)
F5B Sb1B F1B 92.6(9)
F5B Sb1B F2B 78.5(5)
F5B Sb1B F3B 166.9(5)
F5B Sb1B F4B 104.8(6)
F5B Sb1B F6B 87.9(7)
F6B Sb1B F3B 88.9(3)
F6B Sb1B F4B 91.5(4)
C71 O4 C68 105.7(9)
O4 C68 C69 107.0(11)
C70 C69 C68 106.7(11)
C69 C70 C71 105.3(10)
O4 C71 C70 107.4(10)
C75 O5 C72 115(2)
O5 C72 C73 91(2)
C74 C73 C72 110(2)
C75 C74 C73 100(2)
O5 C75 C74 107.2(19)

loop_
_geom_bond_atom_site_label_1
_geom_bond_atom_site_label_2
_geom_bond_distance
Sb2 F7A 1.793(5)
Sb2 F8A 1.828(7)
Sb2 F9A 1.910(6)
Sb2 F10A 1.930(5)
Sb2 F11A 1.844(5)
Sb2 F12A 1.916(5)
Sb2 F7B 1.985(7)
Sb2 F8B 1.852(5)
Sb2 F9B 1.862(5)
Sb2 F10B 1.882(9)
Sb2 F11B 1.848(7)
Sb2 F12B 1.766(7)
O1 C56 1.409(6)
O1 C59 1.403(5)
C56 C57 1.500(8)
C57 C58 1.541(8)
C58 C59 1.514(7)
O2 C60 1.433(7)
O2 C63 1.416(6)
C60 C61 1.414(9)
C61 C62 1.484(8)
C62 C63 1.468(7)
N1 C1 1.365(4)
N1 C36 1.444(5)
N1 C45 1.392(5)
N2 C1 1.367(4)
N2 C46 1.391(4)
N2 C47 1.437(4)
N3 C4 1.370(4)
N3 C13 1.465(4)
N3 C14 1.372(4)
N4 C5 1.374(4)
N4 C10 1.370(4)
N4 C11 1.464(4)
N5 C0BA 1.392(4)
N5 C8 1.369(4)
N5 C16 1.434(4)
N6 C8 1.369(4)
N6 C9AA 1.391(4)
N6 C25 1.436(4)
C0BA C9AA 1.345(5)
C1 C2 1.423(4)
C2 C3 1.433(4)
C2 C15 1.430(5)
C3 C4 1.358(4)
C5 C6 1.358(4)
C6 C7 1.428(4)
C7 C8 1.426(4)
C7 C9 1.433(4)
C9 C10 1.365(4)
C11 C12 1.524(4)
C12 C13 1.526(4)
C14 C15 1.356(5)
C16 C17 1.384(4)
C16 C21 1.401(4)
C17 C18 1.395(5)
C17 C24 1.510(5)
C18 C19 1.403(6)
C19 C20 1.383(6)
C19 C23 1.511(5)
C20 C21 1.380(5)
C21 C22 1.503(5)
C25 C26 1.401(4)
C25 C30 1.392(4)
C26 C27 1.384(6)
C26 C32 1.501(6)
C27 C28 1.390(7)
C28 C29 1.396(6)
C28 C33 1.520(5)
C29 C30 1.394(4)
C30 C31 1.504(4)
C36 C37 1.387(7)
C36 C41 1.396(6)
C37 C38 1.400(5)
C37 C44 1.497(7)
C38 C39 1.397(8)
C39 C40 1.370(9)
C39 C43 1.525(6)
C40 C41 1.393(6)
C41 C42 1.495(8)
C45 C46 1.332(6)
C47 C48 1.397(4)
C47 C52 1.392(5)
C48 C49 1.378(5)
C48 C55 1.500(5)
C49 C50 1.379(5)
C50 C51 1.404(5)
C50 C54 1.511(5)
C51 C52 1.389(5)
C52 C53 1.511(5)
O3 C64 1.455(13)
O3 C67 1.27(2)
C64 C65 1.45(2)
C65 C66 1.619(17)
C66 C67 1.398(16)
Sb1A F1A 1.87(2)
Sb1A F2A 1.856(6)
Sb1A F3A 1.853(4)
Sb1A F4A 1.882(15)
Sb1A F5A 1.853(5)
Sb1A F6A 1.870(5)
Sb1B F1B 1.859(18)
Sb1B F2B 1.847(7)
Sb1B F3B 1.885(6)
Sb1B F4B 1.880(8)
Sb1B F5B 1.785(15)
Sb1B F6B 1.873(7)
O4 C68 1.430(16)
O4 C71 1.409(14)
C68 C69 1.49(2)
C69 C70 1.43(2)
C70 C71 1.526(16)
O5 C72 1.49(2)
O5 C75 1.39(3)
C72 C73 1.69(5)
C73 C74 1.51(2)
C74 C75 1.40(4)
